data_7028885
loop_
_publ_author_name
'Najafabadi, Bahareh Khalili'
'Corrigan, John F.'

_publ_section_title
;
 N-heterocyclic carbenes as effective ligands for the preparation of
 stabilized copper- and silver-t-butylthiolate clusters.
;
_journal_issue 5
_journal_name_full 'Dalton transactions (Cambridge, England : 2003)'
_journal_page_first 2104
_journal_page_last 2111
_journal_paper_doi 10.1039/c3dt52558a
_journal_volume 43
_journal_year 2014
_chemical_formula_moiety 'C42 H72 Cu4 N4 S4, 2(C H2 Cl2)'
_chemical_formula_sum 'C44 H76 Cl4 Cu4 N4 S4'
_chemical_formula_weight 1185.28
_chemical_name_systematic
;
 ?
;
_space_group_crystal_system monoclinic
_space_group_IT_number 14
_space_group_name_Hall '-P 2ybc'
_space_group_name_H-M_alt 'P 1 21/c 1'
_symmetry_space_group_name_Hall '-P 2ybc'
_symmetry_space_group_name_H-M 'P 1 21/c 1'
_atom_sites_solution_hydrogens geom
_audit_creation_method SHELXL-2012
_cell_angle_alpha 90
_cell_angle_beta 104.654(10)
_cell_angle_gamma 90
_cell_formula_units_Z 2
_cell_length_a 10.315(2)
_cell_length_b 24.927(7)
_cell_length_c 11.256(2)
_cell_measurement_reflns_used 5711
_cell_measurement_temperature 110(2)
_cell_measurement_theta_max 33.17
_cell_measurement_theta_min 9.55
_cell_volume 2800.0(11)
_computing_cell_refinement 'Bruker SAINT'
_computing_data_collection 'Bruker APEX2'
_computing_data_reduction 'Bruker SAINT'
_computing_publication_material cif2tables.py
_computing_structure_refinement 'SHELXL-2012 (Sheldrick, 2012)'
_computing_structure_solution 'SHELXS-97 (Sheldrick, 2008)'
_diffrn_ambient_temperature 110(2)
_diffrn_measured_fraction_theta_full 0.998
_diffrn_measured_fraction_theta_max 0.992
_diffrn_measurement_device_type 'Bruker APEX-II CCD'
_diffrn_measurement_method '\f and \w scans'
_diffrn_radiation_type MoK\a
_diffrn_radiation_wavelength 0.71073
_diffrn_reflns_av_R_equivalents 0.0408
_diffrn_reflns_av_unetI/netI 0.0306
_diffrn_reflns_Laue_measured_fraction_full 0.998
_diffrn_reflns_Laue_measured_fraction_max 0.992
_diffrn_reflns_limit_h_max 18
_diffrn_reflns_limit_h_min -18
_diffrn_reflns_limit_k_max 43
_diffrn_reflns_limit_k_min -43
_diffrn_reflns_limit_l_max 17
_diffrn_reflns_limit_l_min -19
_diffrn_reflns_number 118869
_diffrn_reflns_point_group_measured_fraction_full 0.998
_diffrn_reflns_point_group_measured_fraction_max 0.992
_diffrn_reflns_theta_full 25.242
_diffrn_reflns_theta_max 38.724
_diffrn_reflns_theta_min 2.899
_diffrn_source 'sealed tube'
_exptl_absorpt_coefficient_mu 1.871
_exptl_absorpt_correction_T_max 0.7476
_exptl_absorpt_correction_T_min 0.6156
_exptl_absorpt_correction_type multi-scan
_exptl_absorpt_process_details SAD-ABS
_exptl_crystal_colour colourless
_exptl_crystal_density_diffrn 1.406
_exptl_crystal_description block
_exptl_crystal_F_000 1232
_exptl_crystal_size_max 0.352
_exptl_crystal_size_mid 0.333
_exptl_crystal_size_min 0.198
_refine_diff_density_max 0.851
_refine_diff_density_min -0.623
_refine_diff_density_rms 0.069
_refine_ls_extinction_method none
_refine_ls_goodness_of_fit_ref 1.034
_refine_ls_hydrogen_treatment constr
_refine_ls_matrix_type full
_refine_ls_number_parameters 331
_refine_ls_number_reflns 15872
_refine_ls_number_restraints 36
_refine_ls_restrained_S_all 1.036
_refine_ls_R_factor_all 0.0518
_refine_ls_R_factor_gt 0.0315
_refine_ls_shift/su_max 0.002
_refine_ls_shift/su_mean 0.000
_refine_ls_structure_factor_coef Fsqd
_refine_ls_weighting_details
;
 w=1/[\s^2^(Fo^2^)+(0.0293P)^2^+0.6367P]
 where P=(Fo^2^+2Fc^2^)/3
;
_refine_ls_weighting_scheme calc
_refine_ls_wR_factor_gt 0.0680
_refine_ls_wR_factor_ref 0.0743
_reflns_Friedel_coverage 0.000
_reflns_number_gt 11922
_reflns_number_total 15872
_reflns_threshold_expression 'I > 2\s(I)'
_cod_data_source_file c3dt52558a.txt
_cod_data_source_block 1
_cod_original_cell_volume 2800.0(12)
_cod_database_code 7028885
_shelx_space_group_comment
;
The symmetry employed for this shelxl refinement is uniquely defined
by the following loop, which should always be used as a source of
symmetry information in preference to the above space-group names.
They are only intended as comments.
;
_shelx_estimated_absorpt_t_min 0.559
_shelx_estimated_absorpt_t_max 0.708
_shelxl_version_number 2012-9

loop_
_space_group_symop_operation_xyz
'x, y, z'
'-x, y+1/2, -z+1/2'
'-x, -y, -z'
'x, -y-1/2, z-1/2'

loop_
_atom_site_label
_atom_site_type_symbol
_atom_site_fract_x
_atom_site_fract_y
_atom_site_fract_z
_atom_site_U_iso_or_equiv
_atom_site_adp_type
_atom_site_occupancy
_atom_site_site_symmetry_order
_atom_site_calc_flag
_atom_site_refinement_flags_posn
_atom_site_refinement_flags_adp
_atom_site_refinement_flags_occupancy
_atom_site_disorder_assembly
_atom_site_disorder_group
Cu1 Cu 0.96845(2) 0.09074(2) 0.07511(2) 0.01691(3) Uani 1 1 d . . . . .
Cu2 Cu 0.90123(2) -0.01781(2) 0.08173(2) 0.02044(3) Uani 1 1 d . . . . .
S1 S 0.96380(2) 0.03564(2) 0.23654(2) 0.02032(4) Uani 1 1 d . . . . .
S2 S 1.17942(2) 0.07520(2) 0.06094(2) 0.02179(5) Uani 1 1 d . . . . .
N1 N 0.79728(10) 0.18772(4) 0.01653(8) 0.02440(17) Uani 1 1 d . . . . .
N2 N 0.73615(8) 0.12527(3) -0.12094(8) 0.01880(14) Uani 1 1 d . . . . .
C1 C 0.81485(11) 0.04689(4) 0.29846(9) 0.02355(18) Uani 1 1 d . . . . .
C2 C 0.79439(14) -0.00278(6) 0.37115(12) 0.0348(3) Uani 1 1 d . . . . .
H2A H 0.7192 0.0033 0.4081 0.052 Uiso 1 1 calc R U . . .
H2B H 0.8760 -0.0097 0.4360 0.052 Uiso 1 1 calc R U . . .
H2C H 0.7749 -0.0338 0.3159 0.052 Uiso 1 1 calc R U . . .
C3 C 0.84870(15) 0.09488(6) 0.38539(13) 0.0373(3) Uani 1 1 d . . . . .
H3A H 0.7726 0.1027 0.4199 0.056 Uiso 1 1 calc R U . . .
H3B H 0.8676 0.1262 0.3400 0.056 Uiso 1 1 calc R U . . .
H3C H 0.9276 0.0865 0.4520 0.056 Uiso 1 1 calc R U . . .
C4 C 0.68941(11) 0.05823(6) 0.19667(11) 0.0312(2) Uani 1 1 d . . . . .
H4A H 0.6132 0.0638 0.2326 0.047 Uiso 1 1 calc R U . . .
H4B H 0.6709 0.0277 0.1401 0.047 Uiso 1 1 calc R U . . .
H4C H 0.7033 0.0905 0.1518 0.047 Uiso 1 1 calc R U . . .
C5A C 1.24601(12) 0.12967(5) -0.01876(11) 0.0318(2) Uani 0.729(3) 1 d . U P A 1
C6A C 1.2906(3) 0.17252(9) 0.0718(2) 0.0516(7) Uani 0.729(3) 1 d . U P A 1
H6A1 H 1.3288 0.2020 0.0340 0.077 Uiso 0.729(3) 1 calc R U P A 1
H6A2 H 1.3588 0.1584 0.1420 0.077 Uiso 0.729(3) 1 calc R U P A 1
H6A3 H 1.2140 0.1858 0.1000 0.077 Uiso 0.729(3) 1 calc R U P A 1
C7A C 1.1472(2) 0.14605(11) -0.1333(2) 0.0311(4) Uani 0.729(3) 1 d . U P A 1
H7A1 H 1.0649 0.1585 -0.1136 0.047 Uiso 0.729(3) 1 calc R U P A 1
H7A2 H 1.1265 0.1153 -0.1893 0.047 Uiso 0.729(3) 1 calc R U P A 1
H7A3 H 1.1848 0.1751 -0.1728 0.047 Uiso 0.729(3) 1 calc R U P A 1
C8A C 1.37191(17) 0.10361(9) -0.0520(2) 0.0397(5) Uani 0.729(3) 1 d . U P A 1
H8A1 H 1.4181 0.1308 -0.0889 0.060 Uiso 0.729(3) 1 calc R U P A 1
H8A2 H 1.3426 0.0742 -0.1104 0.060 Uiso 0.729(3) 1 calc R U P A 1
H8A3 H 1.4332 0.0896 0.0228 0.060 Uiso 0.729(3) 1 calc R U P A 1
C5B C 1.24601(12) 0.12967(5) -0.01876(11) 0.0318(2) Uani 0.271(3) 1 d . U P A 2
C6B C 1.1924(7) 0.1895(2) 0.0338(8) 0.056(2) Uani 0.271(3) 1 d . U P A 2
H6B1 H 1.2231 0.1909 0.1236 0.084 Uiso 0.271(3) 1 calc R U P A 2
H6B2 H 1.0943 0.1912 0.0090 0.084 Uiso 0.271(3) 1 calc R U P A 2
H6B3 H 1.2296 0.2199 -0.0016 0.084 Uiso 0.271(3) 1 calc R U P A 2
C7B C 1.1874(11) 0.1356(4) -0.1574(7) 0.064(3) Uani 0.271(3) 1 d . U P A 2
H7B1 H 1.2193 0.1691 -0.1855 0.097 Uiso 0.271(3) 1 calc R U P A 2
H7B2 H 1.0893 0.1362 -0.1754 0.097 Uiso 0.271(3) 1 calc R U P A 2
H7B3 H 1.2159 0.1052 -0.1999 0.097 Uiso 0.271(3) 1 calc R U P A 2
C8B C 1.3909(5) 0.1371(2) 0.0180(6) 0.0426(14) Uani 0.271(3) 1 d . U P A 2
H8B1 H 1.4348 0.1061 -0.0089 0.064 Uiso 0.271(3) 1 calc R U P A 2
H8B2 H 1.4206 0.1403 0.1075 0.064 Uiso 0.271(3) 1 calc R U P A 2
H8B3 H 1.4147 0.1698 -0.0201 0.064 Uiso 0.271(3) 1 calc R U P A 2
C9 C 0.82963(9) 0.13767(4) -0.01530(9) 0.01838(16) Uani 1 1 d . . . . .
C10 C 0.68237(12) 0.20659(5) -0.06653(10) 0.0286(2) Uani 1 1 d . . . . .
C11 C 0.60819(18) 0.25381(6) -0.07157(13) 0.0490(4) Uani 1 1 d . . . . .
H11A H 0.6331 0.2809 -0.0106 0.059 Uiso 1 1 calc R U . . .
C12 C 0.4967(2) 0.25934(7) -0.16949(16) 0.0594(5) Uani 1 1 d . . . . .
H12A H 0.4438 0.2909 -0.1754 0.071 Uiso 1 1 calc R U . . .
C13 C 0.45988(16) 0.22001(7) -0.25949(15) 0.0504(4) Uani 1 1 d . . . . .
H13A H 0.3828 0.2255 -0.3253 0.061 Uiso 1 1 calc R U . . .
C14 C 0.53289(12) 0.17304(5) -0.25548(12) 0.0342(3) Uani 1 1 d . . . . .
H14A H 0.5085 0.1464 -0.3175 0.041 Uiso 1 1 calc R U . . .
C15 C 0.64409(10) 0.16689(4) -0.15561(10) 0.02391(19) Uani 1 1 d . . . . .
C16 C 0.88244(18) 0.21696(5) 0.12180(11) 0.0420(3) Uani 1 1 d . . . . .
H16A H 0.9554 0.1919 0.1637 0.050 Uiso 1 1 calc R U . . .
C17 C 0.9498(3) 0.26503(7) 0.07832(17) 0.0772(8) Uani 1 1 d . . . . .
H17A H 0.9934 0.2535 0.0148 0.116 Uiso 1 1 calc R U . . .
H17B H 1.0170 0.2802 0.1478 0.116 Uiso 1 1 calc R U . . .
H17C H 0.8822 0.2923 0.0444 0.116 Uiso 1 1 calc R U . . .
C18 C 0.8045(3) 0.23190(9) 0.21524(14) 0.0827(9) Uani 1 1 d . . . . .
H18A H 0.7517 0.2010 0.2295 0.124 Uiso 1 1 calc R U . . .
H18B H 0.7443 0.2620 0.1837 0.124 Uiso 1 1 calc R U . . .
H18C H 0.8672 0.2424 0.2926 0.124 Uiso 1 1 calc R U . . .
C19 C 0.73830(10) 0.07431(4) -0.18661(10) 0.02283(18) Uani 1 1 d . . . . .
H19A H 0.8137 0.0525 -0.1360 0.027 Uiso 1 1 calc R U . . .
C20 C 0.76941(13) 0.08383(5) -0.30980(11) 0.0306(2) Uani 1 1 d . . . . .
H20A H 0.8515 0.1052 -0.2978 0.046 Uiso 1 1 calc R U . . .
H20B H 0.6949 0.1032 -0.3642 0.046 Uiso 1 1 calc R U . . .
H20C H 0.7819 0.0493 -0.3470 0.046 Uiso 1 1 calc R U . . .
C21 C 0.61026(12) 0.04212(5) -0.19656(13) 0.0336(3) Uani 1 1 d . . . . .
H21A H 0.5943 0.0381 -0.1148 0.050 Uiso 1 1 calc R U . . .
H21B H 0.6198 0.0066 -0.2307 0.050 Uiso 1 1 calc R U . . .
H21C H 0.5345 0.0610 -0.2505 0.050 Uiso 1 1 calc R U . . .
C1S C 0.26187(14) 0.10048(6) 0.39125(12) 0.0393(3) Uani 0.523(16) 1 d . . P B 3
H1S1 H 0.2109 0.0743 0.4276 0.047 Uiso 0.523(16) 1 calc R U P B 3
H1S2 H 0.2377 0.0943 0.3014 0.047 Uiso 0.523(16) 1 calc R U P B 3
Cl1S Cl 0.4309(4) 0.08665(19) 0.4470(4) 0.0560(7) Uani 0.523(16) 1 d . . P B 3
Cl2S Cl 0.2074(4) 0.16597(12) 0.4186(4) 0.0582(6) Uani 0.523(16) 1 d . . P B 3
C2S C 0.26187(14) 0.10048(6) 0.39125(12) 0.0393(3) Uani 0.477(16) 1 d . . P B 4
H2S1 H 0.2257 0.1033 0.3012 0.047 Uiso 0.477(16) 1 calc R U P B 4
H2S2 H 0.2219 0.0685 0.4203 0.047 Uiso 0.477(16) 1 calc R U P B 4
Cl3S Cl 0.2216(3) 0.1573(3) 0.4617(10) 0.0828(14) Uani 0.477(16) 1 d . . P B 4
Cl4S Cl 0.4402(4) 0.0938(2) 0.4276(5) 0.0474(7) Uani 0.477(16) 1 d . . P B 4

loop_
_atom_site_aniso_label
_atom_site_aniso_U_11
_atom_site_aniso_U_22
_atom_site_aniso_U_33
_atom_site_aniso_U_23
_atom_site_aniso_U_13
_atom_site_aniso_U_12
Cu1 0.01655(5) 0.01744(5) 0.01612(5) -0.00136(4) 0.00298(4) 0.00012(4)
Cu2 0.01791(5) 0.02281(6) 0.02011(6) -0.00003(4) 0.00391(4) 0.00101(4)
S1 0.01819(9) 0.02365(11) 0.01759(10) 0.00250(8) 0.00168(8) -0.00057(8)
S2 0.01752(10) 0.02912(12) 0.01854(10) -0.00162(9) 0.00420(8) 0.00235(8)
N1 0.0364(5) 0.0218(4) 0.0174(4) 0.0012(3) 0.0113(3) 0.0089(3)
N2 0.0161(3) 0.0192(3) 0.0211(4) 0.0028(3) 0.0047(3) 0.0028(3)
C1 0.0254(4) 0.0289(5) 0.0178(4) 0.0019(3) 0.0081(3) -0.0022(4)
C2 0.0380(6) 0.0388(6) 0.0293(6) 0.0096(5) 0.0113(5) -0.0073(5)
C3 0.0458(7) 0.0387(7) 0.0316(6) -0.0091(5) 0.0173(6) -0.0056(5)
C4 0.0221(5) 0.0473(7) 0.0259(5) 0.0066(5) 0.0093(4) 0.0044(4)
C5A 0.0244(5) 0.0443(7) 0.0269(5) -0.0023(5) 0.0066(4) -0.0135(5)
C6A 0.0704(17) 0.0402(11) 0.0478(12) -0.0185(9) 0.0219(11) -0.0288(11)
C7A 0.0310(9) 0.0313(9) 0.0334(10) 0.0101(8) 0.0125(7) -0.0015(7)
C8A 0.0217(7) 0.0545(12) 0.0457(11) 0.0018(9) 0.0137(7) -0.0058(7)
C5B 0.0244(5) 0.0443(7) 0.0269(5) -0.0023(5) 0.0066(4) -0.0135(5)
C6B 0.047(3) 0.022(2) 0.114(6) -0.010(3) 0.046(4) -0.012(2)
C7B 0.093(7) 0.054(5) 0.033(3) 0.016(3) -0.007(3) -0.042(5)
C8B 0.0245(19) 0.055(3) 0.053(3) 0.012(3) 0.0180(19) -0.0012(19)
C9 0.0202(4) 0.0201(4) 0.0170(4) 0.0012(3) 0.0088(3) 0.0021(3)
C10 0.0388(6) 0.0281(5) 0.0226(5) 0.0067(4) 0.0146(4) 0.0163(4)
C11 0.0739(11) 0.0427(8) 0.0327(6) 0.0051(5) 0.0178(7) 0.0381(7)
C12 0.0728(11) 0.0573(10) 0.0483(9) 0.0112(7) 0.0155(8) 0.0489(9)
C13 0.0434(8) 0.0559(9) 0.0487(9) 0.0149(7) 0.0056(7) 0.0306(7)
C14 0.0264(5) 0.0369(6) 0.0365(6) 0.0112(5) 0.0028(5) 0.0102(4)
C15 0.0220(4) 0.0250(5) 0.0264(5) 0.0074(4) 0.0093(4) 0.0075(4)
C16 0.0776(10) 0.0274(6) 0.0161(5) -0.0048(4) 0.0031(5) 0.0146(6)
C17 0.134(2) 0.0303(7) 0.0433(9) -0.0040(6) -0.0214(11) -0.0243(10)
C18 0.142(2) 0.0844(14) 0.0212(6) -0.0026(7) 0.0188(9) 0.0755(14)
C19 0.0202(4) 0.0199(4) 0.0250(5) -0.0007(3) -0.0005(3) 0.0020(3)
C20 0.0300(5) 0.0348(6) 0.0250(5) -0.0042(4) 0.0032(4) 0.0064(4)
C21 0.0264(5) 0.0271(5) 0.0409(7) 0.0041(5) -0.0032(5) -0.0050(4)
C1S 0.0373(7) 0.0489(8) 0.0274(6) -0.0008(5) 0.0002(5) -0.0163(6)
Cl1S 0.0404(8) 0.0818(13) 0.0414(10) -0.0070(8) 0.0022(6) -0.0165(7)
Cl2S 0.0429(8) 0.0643(8) 0.0678(12) -0.0162(9) 0.0148(7) -0.0084(6)
C2S 0.0373(7) 0.0489(8) 0.0274(6) -0.0008(5) 0.0002(5) -0.0163(6)
Cl3S 0.0480(7) 0.0850(19) 0.109(3) -0.050(2) 0.0079(14) -0.0018(9)
Cl4S 0.0314(6) 0.0617(11) 0.0456(13) -0.0154(9) 0.0032(6) -0.0038(7)

loop_
_atom_type_symbol
_atom_type_description
_atom_type_scat_dispersion_real
_atom_type_scat_dispersion_imag
_atom_type_scat_source
C C 0.0033 0.0016 'International Tables Vol C Tables 4.2.6.8 and 6.1.1.4'
H H 0.0000 0.0000 'International Tables Vol C Tables 4.2.6.8 and 6.1.1.4'
N N 0.0061 0.0033 'International Tables Vol C Tables 4.2.6.8 and 6.1.1.4'
S S 0.1246 0.1234 'International Tables Vol C Tables 4.2.6.8 and 6.1.1.4'
Cl Cl 0.1484 0.1585 'International Tables Vol C Tables 4.2.6.8 and 6.1.1.4'
Cu Cu 0.3201 1.2651 'International Tables Vol C Tables 4.2.6.8 and 6.1.1.4'

loop_
_geom_angle_atom_site_label_1
_geom_angle_atom_site_label_2
_geom_angle_atom_site_label_3
_geom_angle
_geom_angle_site_symmetry_1
_geom_angle_site_symmetry_3
C9 Cu1 S2 131.91(3) . .
C9 Cu1 S1 128.42(3) . .
S2 Cu1 S1 99.643(14) . .
C9 Cu1 Cu2 116.40(3) . .
S2 Cu1 Cu2 94.924(12) . .
S1 Cu1 Cu2 48.961(11) . .
S2 Cu2 S1 172.678(11) 3_755 .
S2 Cu2 Cu1 132.344(14) 3_755 .
S1 Cu2 Cu1 53.073(13) . .
C1 S1 Cu2 106.77(4) . .
C1 S1 Cu1 113.08(4) . .
Cu2 S1 Cu1 77.97(2) . .
C5A S2 Cu2 104.26(4) . 3_755
C5A S2 Cu1 113.01(4) . .
Cu2 S2 Cu1 88.234(15) 3_755 .
C9 N1 C10 110.87(9) . .
C9 N1 C16 121.83(9) . .
C10 N1 C16 127.19(10) . .
C9 N2 C15 110.92(9) . .
C9 N2 C19 122.41(8) . .
C15 N2 C19 126.67(9) . .
C4 C1 C2 110.33(10) . .
C4 C1 C3 110.45(11) . .
C2 C1 C3 109.36(10) . .
C4 C1 S1 111.79(7) . .
C2 C1 S1 108.50(8) . .
C3 C1 S1 106.31(8) . .
C1 C2 H2A 109.5 . .
C1 C2 H2B 109.5 . .
H2A C2 H2B 109.5 . .
C1 C2 H2C 109.5 . .
H2A C2 H2C 109.5 . .
H2B C2 H2C 109.5 . .
C1 C3 H3A 109.5 . .
C1 C3 H3B 109.5 . .
H3A C3 H3B 109.5 . .
C1 C3 H3C 109.5 . .
H3A C3 H3C 109.5 . .
H3B C3 H3C 109.5 . .
C1 C4 H4A 109.5 . .
C1 C4 H4B 109.5 . .
H4A C4 H4B 109.5 . .
C1 C4 H4C 109.5 . .
H4A C4 H4C 109.5 . .
H4B C4 H4C 109.5 . .
C6A C5A C7A 115.40(18) . .
C6A C5A C8A 109.37(15) . .
C7A C5A C8A 109.44(13) . .
C6A C5A S2 106.64(11) . .
C7A C5A S2 111.40(12) . .
C8A C5A S2 103.94(11) . .
C5A C6A H6A1 109.5 . .
C5A C6A H6A2 109.5 . .
H6A1 C6A H6A2 109.5 . .
C5A C6A H6A3 109.5 . .
H6A1 C6A H6A3 109.5 . .
H6A2 C6A H6A3 109.5 . .
C5A C7A H7A1 109.5 . .
C5A C7A H7A2 109.5 . .
H7A1 C7A H7A2 109.5 . .
C5A C7A H7A3 109.5 . .
H7A1 C7A H7A3 109.5 . .
H7A2 C7A H7A3 109.5 . .
C5A C8A H8A1 109.5 . .
C5A C8A H8A2 109.5 . .
H8A1 C8A H8A2 109.5 . .
C5A C8A H8A3 109.5 . .
H8A1 C8A H8A3 109.5 . .
H8A2 C8A H8A3 109.5 . .
H6B1 C6B H6B2 109.5 . .
H6B1 C6B H6B3 109.5 . .
H6B2 C6B H6B3 109.5 . .
H7B1 C7B H7B2 109.5 . .
H7B1 C7B H7B3 109.5 . .
H7B2 C7B H7B3 109.5 . .
H8B1 C8B H8B2 109.5 . .
H8B1 C8B H8B3 109.5 . .
H8B2 C8B H8B3 109.5 . .
N1 C9 N2 105.69(8) . .
N1 C9 Cu1 127.98(8) . .
N2 C9 Cu1 126.15(7) . .
N1 C10 C15 106.35(9) . .
N1 C10 C11 132.54(12) . .
C15 C10 C11 121.11(12) . .
C12 C11 C10 116.90(14) . .
C12 C11 H11A 121.5 . .
C10 C11 H11A 121.5 . .
C11 C12 C13 121.90(13) . .
C11 C12 H12A 119.1 . .
C13 C12 H12A 119.1 . .
C14 C13 C12 121.67(14) . .
C14 C13 H13A 119.2 . .
C12 C13 H13A 119.2 . .
C13 C14 C15 116.58(13) . .
C13 C14 H14A 121.7 . .
C15 C14 H14A 121.7 . .
C10 C15 N2 106.15(9) . .
C10 C15 C14 121.81(10) . .
N2 C15 C14 132.04(11) . .
N1 C16 C18 111.35(16) . .
N1 C16 C17 110.90(11) . .
C18 C16 C17 113.08(16) . .
N1 C16 H16A 107.1 . .
C18 C16 H16A 107.1 . .
C17 C16 H16A 107.1 . .
C16 C17 H17A 109.5 . .
C16 C17 H17B 109.5 . .
H17A C17 H17B 109.5 . .
C16 C17 H17C 109.5 . .
H17A C17 H17C 109.5 . .
H17B C17 H17C 109.5 . .
C16 C18 H18A 109.5 . .
C16 C18 H18B 109.5 . .
H18A C18 H18B 109.5 . .
C16 C18 H18C 109.5 . .
H18A C18 H18C 109.5 . .
H18B C18 H18C 109.5 . .
N2 C19 C20 110.90(9) . .
N2 C19 C21 111.59(9) . .
C20 C19 C21 113.22(10) . .
N2 C19 H19A 106.9 . .
C20 C19 H19A 106.9 . .
C21 C19 H19A 106.9 . .
C19 C20 H20A 109.5 . .
C19 C20 H20B 109.5 . .
H20A C20 H20B 109.5 . .
C19 C20 H20C 109.5 . .
H20A C20 H20C 109.5 . .
H20B C20 H20C 109.5 . .
C19 C21 H21A 109.5 . .
C19 C21 H21B 109.5 . .
H21A C21 H21B 109.5 . .
C19 C21 H21C 109.5 . .
H21A C21 H21C 109.5 . .
H21B C21 H21C 109.5 . .
Cl1S C1S Cl2S 116.9(2) . .
Cl1S C1S H1S1 108.1 . .
Cl2S C1S H1S1 108.1 . .
Cl1S C1S H1S2 108.1 . .
Cl2S C1S H1S2 108.1 . .
H1S1 C1S H1S2 107.3 . .

loop_
_geom_bond_atom_site_label_1
_geom_bond_atom_site_label_2
_geom_bond_distance
_geom_bond_site_symmetry_2
Cu1 C9 1.9280(10) .
Cu1 S2 2.2554(6) .
Cu1 S1 2.2878(5) .
Cu1 Cu2 2.7990(8) .
Cu2 S2 2.1543(5) 3_755
Cu2 S1 2.1586(5) .
S1 C1 1.8619(11) .
S2 C5A 1.8526(13) .
S2 Cu2 2.1544(5) 3_755
N1 C9 1.3627(13) .
N1 C10 1.3927(15) .
N1 C16 1.4765(16) .
N2 C9 1.3634(13) .
N2 C15 1.3939(13) .
N2 C19 1.4728(14) .
C1 C4 1.5221(16) .
C1 C2 1.5278(16) .
C1 C3 1.5289(17) .
C2 H2A 0.9800 .
C2 H2B 0.9800 .
C2 H2C 0.9800 .
C3 H3A 0.9800 .
C3 H3B 0.9800 .
C3 H3C 0.9800 .
C4 H4A 0.9800 .
C4 H4B 0.9800 .
C4 H4C 0.9800 .
C5A C6A 1.468(2) .
C5A C7A 1.485(3) .
C5A C8A 1.579(2) .
C6A H6A1 0.9800 .
C6A H6A2 0.9800 .
C6A H6A3 0.9800 .
C7A H7A1 0.9800 .
C7A H7A2 0.9800 .
C7A H7A3 0.9800 .
C8A H8A1 0.9800 .
C8A H8A2 0.9800 .
C8A H8A3 0.9800 .
C6B H6B1 0.9800 .
C6B H6B2 0.9800 .
C6B H6B3 0.9800 .
C7B H7B1 0.9800 .
C7B H7B2 0.9800 .
C7B H7B3 0.9800 .
C8B H8B1 0.9800 .
C8B H8B2 0.9800 .
C8B H8B3 0.9800 .
C10 C15 1.3928(17) .
C10 C11 1.3972(16) .
C11 C12 1.384(2) .
C11 H11A 0.9500 .
C12 C13 1.392(3) .
C12 H12A 0.9500 .
C13 C14 1.3868(19) .
C13 H13A 0.9500 .
C14 C15 1.3966(16) .
C14 H14A 0.9500 .
C16 C18 1.523(2) .
C16 C17 1.526(3) .
C16 H16A 1.0000 .
C17 H17A 0.9800 .
C17 H17B 0.9800 .
C17 H17C 0.9800 .
C18 H18A 0.9800 .
C18 H18B 0.9800 .
C18 H18C 0.9800 .
C19 C20 1.5189(17) .
C19 C21 1.5250(16) .
C19 H19A 1.0000 .
C20 H20A 0.9800 .
C20 H20B 0.9800 .
C20 H20C 0.9800 .
C21 H21A 0.9800 .
C21 H21B 0.9800 .
C21 H21C 0.9800 .
C1S Cl1S 1.731(4) .
C1S Cl2S 1.779(4) .
C1S H1S1 0.9900 .
C1S H1S2 0.9900 .

loop_
_geom_torsion_atom_site_label_1
_geom_torsion_atom_site_label_2
_geom_torsion_atom_site_label_3
_geom_torsion_atom_site_label_4
_geom_torsion
_geom_torsion_site_symmetry_1
Cu2 S1 C1 C4 -45.46(9) .
Cu1 S1 C1 C4 38.32(9) .
Cu2 S1 C1 C2 76.43(8) .
Cu1 S1 C1 C2 160.21(7) .
Cu2 S1 C1 C3 -166.05(7) .
Cu1 S1 C1 C3 -82.27(8) .
Cu2 S2 C5A C6A 174.58(14) 3_755
Cu1 S2 C5A C6A 80.37(14) .
Cu2 S2 C5A C7A 47.85(13) 3_755
Cu1 S2 C5A C7A -46.36(13) .
Cu2 S2 C5A C8A -69.90(10) 3_755
Cu1 S2 C5A C8A -164.11(9) .
C10 N1 C9 N2 1.36(11) .
C16 N1 C9 N2 -175.07(10) .
C10 N1 C9 Cu1 -173.91(8) .
C16 N1 C9 Cu1 9.65(15) .
C15 N2 C9 N1 -0.57(11) .
C19 N2 C9 N1 178.68(9) .
C15 N2 C9 Cu1 174.82(7) .
C19 N2 C9 Cu1 -5.93(13) .
C9 N1 C10 C15 -1.63(12) .
C16 N1 C10 C15 174.57(12) .
C9 N1 C10 C11 177.59(14) .
C16 N1 C10 C11 -6.2(2) .
N1 C10 C11 C12 -179.87(15) .
C15 C10 C11 C12 -0.7(2) .
C10 C11 C12 C13 -0.3(3) .
C11 C12 C13 C14 0.2(3) .
C12 C13 C14 C15 0.9(2) .
N1 C10 C15 N2 1.20(12) .
C11 C10 C15 N2 -178.12(12) .
N1 C10 C15 C14 -178.73(11) .
C11 C10 C15 C14 1.95(19) .
C9 N2 C15 C10 -0.41(12) .
C19 N2 C15 C10 -179.62(10) .
C9 N2 C15 C14 179.51(12) .
C19 N2 C15 C14 0.30(19) .
C13 C14 C15 C10 -1.96(19) .
C13 C14 C15 N2 178.13(13) .
C9 N1 C16 C18 -122.12(13) .
C10 N1 C16 C18 62.07(17) .
C9 N1 C16 C17 111.03(15) .
C10 N1 C16 C17 -64.8(2) .
C9 N2 C19 C20 -112.62(10) .
C15 N2 C19 C20 66.51(13) .
C9 N2 C19 C21 120.15(10) .
C15 N2 C19 C21 -60.72(13) .
